data_7116622
loop_
_publ_author_name
'Koushik Acharyya'
'Partha Sarathi Mukherjee'

_publ_section_title
;
 Shape and size directed self-selection in organic cage formation
;
_journal_name_full Chem.Commun.
_journal_page_first 4241
_journal_paper_doi 10.1039/C5cc00075K
_journal_volume 51
_journal_year 2015
_chemical_formula_moiety 'C54 H54 N8, C H Cl3'
_chemical_formula_sum 'C55 H55 Cl3 N8'
_chemical_formula_weight 934.42
_chemical_name_systematic
;
 ?
;
_space_group_IT_number 2
_symmetry_cell_setting triclinic
_symmetry_space_group_name_Hall '-P 1'
_symmetry_space_group_name_H-M 'P -1'
_atom_sites_solution_hydrogens geom
_atom_sites_solution_primary direct
_atom_sites_solution_secondary difmap
_audit_creation_method SHELXL-97
_audit_update_record
;
2015-01-05 deposited with the CCDC.
2015-01-26 downloaded from the CCDC.
;
_cell_angle_alpha 66.539(4)
_cell_angle_beta 80.163(4)
_cell_angle_gamma 80.329(4)
_cell_formula_units_Z 2
_cell_length_a 10.6574(14)
_cell_length_b 14.7322(19)
_cell_length_c 17.013(2)
_cell_measurement_reflns_used 9827
_cell_measurement_temperature 100(2)
_cell_measurement_theta_max 29.97
_cell_measurement_theta_min 3.03
_cell_volume 2399.5(5)
_computing_cell_refinement 'Bruker SMART'
_computing_data_collection 'Bruker SMART'
_computing_data_reduction 'Bruker SAINT'
_computing_molecular_graphics 'ORTEP-3 for Windows (Farrugia, 1999)'
_computing_publication_material WinGX
_computing_structure_refinement 'SHELXL97 (Sheldrick, 2008)'
_computing_structure_solution 'SHELXS97 (Sheldrick, 2008)'
_diffrn_ambient_temperature 100(2)
_diffrn_measured_fraction_theta_full 0.998
_diffrn_measured_fraction_theta_max 0.998
_diffrn_measurement_device_type 'CCD area detector'
_diffrn_measurement_method 'phi and omega scans'
_diffrn_radiation_monochromator graphite
_diffrn_radiation_source 'fine-focus sealed tube'
_diffrn_radiation_type MoK\a
_diffrn_radiation_wavelength 0.71073
_diffrn_reflns_av_R_equivalents 0.0506
_diffrn_reflns_av_sigmaI/netI 0.0360
_diffrn_reflns_limit_h_max 12
_diffrn_reflns_limit_h_min -12
_diffrn_reflns_limit_k_max 17
_diffrn_reflns_limit_k_min -17
_diffrn_reflns_limit_l_max 20
_diffrn_reflns_limit_l_min -20
_diffrn_reflns_number 57588
_diffrn_reflns_theta_full 25.00
_diffrn_reflns_theta_max 25.00
_diffrn_reflns_theta_min 3.03
_exptl_absorpt_coefficient_mu 0.238
_exptl_absorpt_correction_T_max 0.976
_exptl_absorpt_correction_T_min 0.920
_exptl_absorpt_correction_type empirical
_exptl_absorpt_process_details SADABS
_exptl_crystal_colour colorless
_exptl_crystal_density_diffrn 1.293
_exptl_crystal_density_method 'not measured'
_exptl_crystal_description rod
_exptl_crystal_F_000 984
_exptl_crystal_size_max 0.35
_exptl_crystal_size_mid 0.15
_exptl_crystal_size_min 0.10
_refine_diff_density_max 0.931
_refine_diff_density_min -0.881
_refine_diff_density_rms 0.093
_refine_ls_extinction_method SHELXL
_refine_ls_goodness_of_fit_ref 1.102
_refine_ls_hydrogen_treatment constr
_refine_ls_matrix_type full
_refine_ls_number_parameters 595
_refine_ls_number_reflns 8428
_refine_ls_number_restraints 0
_refine_ls_restrained_S_all 1.102
_refine_ls_R_factor_all 0.0875
_refine_ls_R_factor_gt 0.0662
_refine_ls_shift/su_max 0.000
_refine_ls_shift/su_mean 0.000
_refine_ls_structure_factor_coef Fsqd
_refine_ls_weighting_details 'calc w=1/[\s^2^(Fo^2^)+(0.1033P)^2^+3.4425P] where P=(Fo^2^+2Fc^2^)/3'
_refine_ls_weighting_scheme calc
_refine_ls_wR_factor_gt 0.1844
_refine_ls_wR_factor_ref 0.1956
_reflns_number_gt 6494
_reflns_number_total 8428
_reflns_threshold_expression >2\s(I)
_cod_data_source_file c5cc00075k2.cif
_cod_data_source_block A3X2
_cod_depositor_comments
;
The following automatic conversions were performed:
'__computing_data_collection' tag replaced with
'_computing_data_collection'.

Automatic conversion script
Id: cif_correct_tags 1440 2010-10-19 06:21:57Z saulius 
;
_cod_database_code 7116622

loop_
_symmetry_equiv_pos_as_xyz
'x, y, z'
'-x, -y, -z'

loop_
_atom_site_label
_atom_site_type_symbol
_atom_site_fract_x
_atom_site_fract_y
_atom_site_fract_z
_atom_site_U_iso_or_equiv
_atom_site_adp_type
_atom_site_occupancy
_atom_site_symmetry_multiplicity
_atom_site_calc_flag
_atom_site_refinement_flags
C1 C -0.2762(3) 0.4719(2) 0.2649(2) 0.0200(7) Uani 1 1 d .
H1A H -0.3409 0.4426 0.2517 0.024 Uiso 1 1 calc R
H1B H -0.2079 0.4197 0.2874 0.024 Uiso 1 1 calc R
C2 C -0.2230(3) 0.5521(2) 0.1827(2) 0.0190(7) Uani 1 1 d .
H2A H -0.2060 0.5281 0.1361 0.023 Uiso 1 1 calc R
H2B H -0.2851 0.6107 0.1666 0.023 Uiso 1 1 calc R
C3 C -0.0930(3) 0.6669(2) 0.18033(19) 0.0164(7) Uani 1 1 d .
H3 H -0.1603 0.7161 0.1608 0.020 Uiso 1 1 calc R
C4 C 0.0275(3) 0.6940(2) 0.19185(19) 0.0151(6) Uani 1 1 d .
C5 C 0.1157(3) 0.6188(2) 0.23911(19) 0.0159(6) Uani 1 1 d .
H5 H 0.0947 0.5539 0.2677 0.019 Uiso 1 1 calc R
C6 C 0.2342(3) 0.6418(2) 0.2428(2) 0.0182(7) Uani 1 1 d .
H6 H 0.2931 0.5920 0.2741 0.022 Uiso 1 1 calc R
C7 C 0.2665(3) 0.7380(2) 0.2006(2) 0.0174(7) Uani 1 1 d .
H7 H 0.3479 0.7515 0.2023 0.021 Uiso 1 1 calc R
C8 C 0.1785(3) 0.8153(2) 0.15529(19) 0.0146(6) Uani 1 1 d .
C9 C 0.0586(3) 0.7911(2) 0.15186(19) 0.0153(6) Uani 1 1 d .
H9 H -0.0016 0.8411 0.1222 0.018 Uiso 1 1 calc R
C10 C 0.2130(3) 0.9188(2) 0.11341(19) 0.0144(6) Uani 1 1 d .
C11 C 0.3415(3) 0.9383(2) 0.09539(19) 0.0161(7) Uani 1 1 d .
H11 H 0.4060 0.8853 0.1047 0.019 Uiso 1 1 calc R
C12 C 0.3738(3) 1.0335(2) 0.06437(19) 0.0160(7) Uani 1 1 d .
H12 H 0.4597 1.0440 0.0550 0.019 Uiso 1 1 calc R
C13 C 0.2793(3) 1.1152(2) 0.04662(19) 0.0161(7) Uani 1 1 d .
C14 C 0.1515(3) 1.0970(2) 0.0597(2) 0.0197(7) Uani 1 1 d .
H14 H 0.0874 1.1502 0.0456 0.024 Uiso 1 1 calc R
C15 C 0.1192(3) 1.0006(2) 0.0935(2) 0.0195(7) Uani 1 1 d .
H15 H 0.0334 0.9900 0.1031 0.023 Uiso 1 1 calc R
C16 C 0.3117(3) 1.2177(2) 0.01826(19) 0.0178(7) Uani 1 1 d .
H16 H 0.2457 1.2695 0.0100 0.021 Uiso 1 1 calc R
C17 C 0.4458(3) 1.3407(2) -0.0162(2) 0.0208(7) Uani 1 1 d .
H17A H 0.3669 1.3835 -0.0323 0.025 Uiso 1 1 calc R
H17B H 0.5115 1.3614 -0.0648 0.025 Uiso 1 1 calc R
C18 C 0.4858(3) 1.3509(2) 0.0608(2) 0.0170(7) Uani 1 1 d .
H18A H 0.5553 1.2996 0.0827 0.020 Uiso 1 1 calc R
H18B H 0.5178 1.4149 0.0423 0.020 Uiso 1 1 calc R
C19 C 0.2963(3) 1.4360(2) 0.1136(2) 0.0173(7) Uani 1 1 d .
H19A H 0.2911 1.4685 0.0521 0.021 Uiso 1 1 calc R
H19B H 0.3331 1.4797 0.1314 0.021 Uiso 1 1 calc R
C20 C 0.1623(3) 1.4209(2) 0.1602(2) 0.0193(7) Uani 1 1 d .
H20A H 0.1676 1.3720 0.2185 0.023 Uiso 1 1 calc R
H20B H 0.1205 1.4830 0.1639 0.023 Uiso 1 1 calc R
C21 C 0.0245(3) 1.3138(2) 0.1594(2) 0.0205(7) Uani 1 1 d .
H21 H 0.0336 1.2808 0.2178 0.025 Uiso 1 1 calc R
C22 C -0.0620(3) 1.2782(2) 0.1209(2) 0.0180(7) Uani 1 1 d .
C23 C -0.0976(3) 1.3360(2) 0.0390(2) 0.0176(7) Uani 1 1 d .
H23 H -0.0690 1.3983 0.0083 0.021 Uiso 1 1 calc R
C24 C -0.1759(3) 1.3000(2) 0.0040(2) 0.0169(7) Uani 1 1 d .
H24 H -0.2000 1.3386 -0.0506 0.020 Uiso 1 1 calc R
C25 C -0.2190(3) 1.2078(2) 0.0485(2) 0.0158(6) Uani 1 1 d .
H25 H -0.2715 1.1851 0.0234 0.019 Uiso 1 1 calc R
C26 C -0.1847(3) 1.1477(2) 0.13112(19) 0.0144(6) Uani 1 1 d .
C27 C -0.1060(3) 1.1858(2) 0.1658(2) 0.0164(7) Uani 1 1 d .
H27 H -0.0824 1.1478 0.2207 0.020 Uiso 1 1 calc R
C28 C -0.2307(3) 1.0487(2) 0.17895(19) 0.0148(6) Uani 1 1 d .
C29 C -0.2731(3) 0.9965(2) 0.1369(2) 0.0169(7) Uani 1 1 d .
H29 H -0.2688 1.0236 0.0770 0.020 Uiso 1 1 calc R
C30 C -0.3206(3) 0.9067(2) 0.18160(19) 0.0157(6) Uani 1 1 d .
H30 H -0.3496 0.8747 0.1518 0.019 Uiso 1 1 calc R
C31 C -0.3260(3) 0.8627(2) 0.2710(2) 0.0157(6) Uani 1 1 d .
C32 C -0.2805(3) 0.9123(2) 0.3134(2) 0.0186(7) Uani 1 1 d .
H32 H -0.2802 0.8831 0.3729 0.022 Uiso 1 1 calc R
C33 C -0.2362(3) 1.0038(2) 0.2685(2) 0.0182(7) Uani 1 1 d .
H33 H -0.2093 1.0364 0.2985 0.022 Uiso 1 1 calc R
C34 C -0.3802(3) 0.7681(2) 0.32213(19) 0.0161(7) Uani 1 1 d .
H34 H -0.3618 0.7343 0.3788 0.019 Uiso 1 1 calc R
C35 C -0.5013(3) 0.6388(2) 0.3532(2) 0.0188(7) Uani 1 1 d .
H35A H -0.5939 0.6505 0.3628 0.023 Uiso 1 1 calc R
H35B H -0.4681 0.6178 0.4081 0.023 Uiso 1 1 calc R
C36 C -0.4638(3) 0.5571(2) 0.3173(2) 0.0191(7) Uani 1 1 d .
H36A H -0.5218 0.5062 0.3453 0.023 Uiso 1 1 calc R
H36B H -0.4721 0.5850 0.2560 0.023 Uiso 1 1 calc R
C37 C -0.3273(3) 0.4344(2) 0.4176(2) 0.0216(7) Uani 1 1 d .
H37A H -0.3385 0.3711 0.4161 0.026 Uiso 1 1 calc R
H37B H -0.3974 0.4500 0.4564 0.026 Uiso 1 1 calc R
C38 C -0.2018(3) 0.4247(2) 0.4522(2) 0.0239(7) Uani 1 1 d .
H38A H -0.1890 0.3602 0.4987 0.029 Uiso 1 1 calc R
H38B H -0.1315 0.4291 0.4068 0.029 Uiso 1 1 calc R
C39 C -0.1292(3) 0.5696(2) 0.4420(2) 0.0215(7) Uani 1 1 d .
H39 H -0.0775 0.5650 0.3935 0.026 Uiso 1 1 calc R
C40 C -0.1211(3) 0.6538(2) 0.4662(2) 0.0202(7) Uani 1 1 d .
C41 C -0.0356(3) 0.7226(2) 0.4176(2) 0.0188(7) Uani 1 1 d .
H41 H 0.0135 0.7159 0.3691 0.023 Uiso 1 1 calc R
C42 C -0.0217(3) 0.8019(2) 0.4399(2) 0.0190(7) Uani 1 1 d .
C43 C -0.0977(3) 0.8103(3) 0.5124(2) 0.0239(8) Uani 1 1 d .
H43 H -0.0897 0.8621 0.5288 0.029 Uiso 1 1 calc R
C44 C -0.1843(3) 0.7436(3) 0.5602(2) 0.0289(8) Uani 1 1 d .
H44 H -0.2351 0.7515 0.6077 0.035 Uiso 1 1 calc R
C45 C -0.1965(3) 0.6650(3) 0.5385(2) 0.0261(8) Uani 1 1 d .
H45 H -0.2544 0.6196 0.5716 0.031 Uiso 1 1 calc R
C46 C 0.0731(3) 0.8730(2) 0.39025(19) 0.0179(7) Uani 1 1 d .
C47 C 0.1888(3) 0.8438(2) 0.35009(19) 0.0178(7) Uani 1 1 d .
H47 H 0.2046 0.7790 0.3518 0.021 Uiso 1 1 calc R
C48 C 0.2803(3) 0.9078(2) 0.30809(19) 0.0188(7) Uani 1 1 d .
H48 H 0.3561 0.8860 0.2814 0.023 Uiso 1 1 calc R
C49 C 0.2606(3) 1.0053(2) 0.30497(19) 0.0187(7) Uani 1 1 d .
C50 C 0.1430(3) 1.0366(2) 0.3423(2) 0.0195(7) Uani 1 1 d .
H50 H 0.1266 1.1020 0.3389 0.023 Uiso 1 1 calc R
C51 C 0.0511(3) 0.9726(2) 0.3839(2) 0.0202(7) Uani 1 1 d .
H51 H -0.0264 0.9953 0.4080 0.024 Uiso 1 1 calc R
C52 C 0.3643(3) 1.0697(2) 0.2688(2) 0.0193(7) Uani 1 1 d .
H52 H 0.4329 1.0534 0.2332 0.023 Uiso 1 1 calc R
C53 C 0.4743(3) 1.2015(2) 0.2516(2) 0.0221(7) Uani 1 1 d .
H53A H 0.5270 1.1803 0.2082 0.027 Uiso 1 1 calc R
H53B H 0.5251 1.1872 0.2982 0.027 Uiso 1 1 calc R
C54 C 0.4339(3) 1.3124(2) 0.2124(2) 0.0179(7) Uani 1 1 d .
H54A H 0.3701 1.3312 0.2528 0.022 Uiso 1 1 calc R
H54B H 0.5075 1.3479 0.2029 0.022 Uiso 1 1 calc R
N1 N -0.3329(2) 0.51204(19) 0.33070(16) 0.0165(6) Uani 1 1 d .
N2 N -0.1056(2) 0.5776(2) 0.19681(16) 0.0175(6) Uani 1 1 d .
N3 N 0.4265(3) 1.2378(2) 0.00472(17) 0.0196(6) Uani 1 1 d .
N4 N 0.3812(2) 1.34260(18) 0.13061(16) 0.0140(5) Uani 1 1 d .
N5 N 0.0861(2) 1.3872(2) 0.11590(17) 0.0201(6) Uani 1 1 d .
N6 N -0.4501(2) 0.73073(19) 0.29298(16) 0.0163(6) Uani 1 1 d .
N7 N -0.2028(3) 0.5035(2) 0.48398(18) 0.0240(6) Uani 1 1 d .
N8 N 0.3628(3) 1.1464(2) 0.28468(17) 0.0214(6) Uani 1 1 d .
Cl1 Cl -0.21892(10) 0.19012(8) 0.38572(7) 0.0455(3) Uani 1 1 d .
Cl2 Cl -0.33023(11) 0.00681(7) 0.48412(7) 0.0436(3) Uani 1 1 d .
Cl3 Cl -0.47478(11) 0.19291(8) 0.47800(8) 0.0492(3) Uani 1 1 d .
C55 C -0.3208(4) 0.1260(3) 0.4770(3) 0.0384(10) Uani 1 1 d .
H55 H -0.2841 0.1201 0.5281 0.046 Uiso 1 1 calc R

loop_
_atom_site_aniso_label
_atom_site_aniso_U_11
_atom_site_aniso_U_22
_atom_site_aniso_U_33
_atom_site_aniso_U_23
_atom_site_aniso_U_13
_atom_site_aniso_U_12
C1 0.0151(16) 0.0182(16) 0.0275(18) -0.0077(14) -0.0057(13) -0.0033(13)
C2 0.0182(16) 0.0228(17) 0.0196(16) -0.0110(14) -0.0045(13) -0.0018(13)
C3 0.0121(15) 0.0192(17) 0.0156(16) -0.0060(13) -0.0014(12) 0.0028(12)
C4 0.0129(15) 0.0212(16) 0.0141(15) -0.0112(13) 0.0008(12) -0.0005(12)
C5 0.0168(16) 0.0155(16) 0.0166(16) -0.0079(13) -0.0019(12) 0.0000(12)
C6 0.0166(16) 0.0169(16) 0.0212(17) -0.0078(13) -0.0062(13) 0.0031(13)
C7 0.0120(15) 0.0224(17) 0.0212(16) -0.0118(14) -0.0027(13) -0.0012(13)
C8 0.0153(15) 0.0185(16) 0.0120(15) -0.0098(12) 0.0005(12) 0.0006(12)
C9 0.0116(15) 0.0192(16) 0.0156(15) -0.0096(13) -0.0016(12) 0.0048(12)
C10 0.0137(15) 0.0182(16) 0.0126(15) -0.0083(12) -0.0016(12) 0.0016(12)
C11 0.0131(15) 0.0182(16) 0.0170(16) -0.0084(13) -0.0017(12) 0.0019(12)
C12 0.0126(15) 0.0218(17) 0.0151(15) -0.0097(13) 0.0001(12) -0.0007(13)
C13 0.0181(16) 0.0201(16) 0.0113(15) -0.0087(13) 0.0022(12) -0.0019(13)
C14 0.0167(16) 0.0172(16) 0.0228(17) -0.0082(13) 0.0012(13) 0.0023(13)
C15 0.0115(15) 0.0226(17) 0.0233(17) -0.0092(14) 0.0010(13) -0.0009(13)
C16 0.0209(17) 0.0178(16) 0.0141(15) -0.0079(13) 0.0012(13) 0.0010(13)
C17 0.0236(17) 0.0174(16) 0.0185(16) -0.0038(13) 0.0005(13) -0.0052(13)
C18 0.0130(15) 0.0148(16) 0.0215(16) -0.0057(13) 0.0025(12) -0.0047(12)
C19 0.0159(16) 0.0113(15) 0.0248(17) -0.0071(13) -0.0031(13) -0.0003(12)
C20 0.0168(16) 0.0179(16) 0.0254(17) -0.0119(14) -0.0005(13) -0.0005(13)
C21 0.0187(17) 0.0222(18) 0.0197(17) -0.0080(14) -0.0020(13) -0.0006(14)
C22 0.0119(15) 0.0226(17) 0.0202(16) -0.0109(14) 0.0003(13) 0.0010(13)
C23 0.0167(16) 0.0174(16) 0.0174(16) -0.0075(13) 0.0038(13) -0.0016(13)
C24 0.0151(16) 0.0175(16) 0.0154(15) -0.0057(13) 0.0001(12) 0.0020(13)
C25 0.0125(15) 0.0198(16) 0.0170(15) -0.0105(13) -0.0012(12) 0.0016(12)
C26 0.0107(14) 0.0176(16) 0.0148(15) -0.0090(13) 0.0028(12) 0.0012(12)
C27 0.0128(15) 0.0204(17) 0.0143(15) -0.0055(13) -0.0004(12) -0.0016(12)
C28 0.0102(14) 0.0184(16) 0.0149(15) -0.0067(13) -0.0010(12) 0.0016(12)
C29 0.0153(16) 0.0231(17) 0.0120(15) -0.0067(13) -0.0011(12) -0.0014(13)
C30 0.0122(15) 0.0202(16) 0.0163(15) -0.0092(13) -0.0016(12) -0.0006(12)
C31 0.0115(15) 0.0160(16) 0.0173(16) -0.0049(13) -0.0033(12) 0.0019(12)
C32 0.0212(17) 0.0204(17) 0.0122(15) -0.0031(13) -0.0050(13) -0.0020(13)
C33 0.0176(16) 0.0214(17) 0.0178(16) -0.0083(13) -0.0048(13) -0.0034(13)
C34 0.0129(15) 0.0183(16) 0.0133(15) -0.0041(13) -0.0005(12) 0.0026(12)
C35 0.0127(15) 0.0208(17) 0.0184(16) -0.0028(13) -0.0004(12) -0.0033(13)
C36 0.0127(15) 0.0193(17) 0.0238(17) -0.0043(14) -0.0040(13) -0.0057(13)
C37 0.0175(16) 0.0172(16) 0.0232(17) 0.0004(13) -0.0020(13) -0.0042(13)
C38 0.0214(18) 0.0191(17) 0.0246(18) 0.0000(14) -0.0091(14) 0.0008(14)
C39 0.0164(16) 0.0281(19) 0.0167(16) -0.0067(14) -0.0041(13) 0.0037(14)
C40 0.0148(16) 0.0274(18) 0.0167(16) -0.0072(14) -0.0063(13) 0.0035(13)
C41 0.0160(16) 0.0260(18) 0.0134(15) -0.0091(13) -0.0030(13) 0.0058(13)
C42 0.0168(16) 0.0264(18) 0.0134(15) -0.0082(13) -0.0069(13) 0.0057(13)
C43 0.0202(17) 0.034(2) 0.0211(17) -0.0165(15) -0.0034(14) 0.0028(15)
C44 0.0248(19) 0.045(2) 0.0183(17) -0.0167(16) 0.0031(14) -0.0017(16)
C45 0.0197(17) 0.037(2) 0.0181(17) -0.0083(15) 0.0000(14) -0.0015(15)
C46 0.0198(16) 0.0227(17) 0.0121(15) -0.0085(13) -0.0079(13) 0.0059(13)
C47 0.0227(17) 0.0188(16) 0.0129(15) -0.0090(13) -0.0058(13) 0.0064(13)
C48 0.0196(17) 0.0237(17) 0.0128(15) -0.0096(13) -0.0007(13) 0.0040(13)
C49 0.0230(17) 0.0214(17) 0.0099(15) -0.0053(13) -0.0054(13) 0.0041(13)
C50 0.0251(18) 0.0184(16) 0.0164(16) -0.0096(13) -0.0072(13) 0.0065(14)
C51 0.0188(17) 0.0254(18) 0.0181(16) -0.0122(14) -0.0050(13) 0.0064(14)
C52 0.0209(17) 0.0226(18) 0.0117(15) -0.0065(13) -0.0023(13) 0.0050(13)
C53 0.0210(17) 0.0240(18) 0.0183(16) -0.0051(14) -0.0046(13) 0.0009(14)
C54 0.0179(16) 0.0210(17) 0.0174(16) -0.0088(13) -0.0035(13) -0.0035(13)
N1 0.0113(13) 0.0162(13) 0.0187(14) -0.0027(11) -0.0032(10) -0.0012(10)
N2 0.0119(13) 0.0230(15) 0.0176(14) -0.0085(11) -0.0001(10) -0.0019(11)
N3 0.0217(15) 0.0205(14) 0.0181(14) -0.0098(11) 0.0012(11) -0.0037(11)
N4 0.0121(13) 0.0128(13) 0.0164(13) -0.0053(10) -0.0004(10) -0.0013(10)
N5 0.0153(14) 0.0217(15) 0.0260(15) -0.0133(12) -0.0006(11) -0.0006(11)
N6 0.0145(13) 0.0154(13) 0.0158(13) -0.0029(11) -0.0025(11) -0.0002(11)
N7 0.0194(14) 0.0295(16) 0.0201(14) -0.0052(12) -0.0062(12) -0.0015(13)
N8 0.0245(15) 0.0209(15) 0.0142(13) -0.0027(11) -0.0025(11) -0.0003(12)
Cl1 0.0452(6) 0.0364(6) 0.0510(6) -0.0177(5) 0.0116(5) -0.0087(5)
Cl2 0.0529(7) 0.0318(5) 0.0449(6) -0.0144(5) -0.0012(5) -0.0066(5)
Cl3 0.0420(6) 0.0409(6) 0.0631(7) -0.0245(5) 0.0115(5) -0.0063(5)
C55 0.048(3) 0.036(2) 0.035(2) -0.0149(18) -0.0158(19) 0.0027(19)

loop_
_atom_type_symbol
_atom_type_description
_atom_type_scat_dispersion_real
_atom_type_scat_dispersion_imag
_atom_type_scat_source
C C 0.0033 0.0016 'International Tables Vol C Tables 4.2.6.8 and 6.1.1.4'
H H 0.0000 0.0000 'International Tables Vol C Tables 4.2.6.8 and 6.1.1.4'
N N 0.0061 0.0033 'International Tables Vol C Tables 4.2.6.8 and 6.1.1.4'
Cl Cl 0.1484 0.1585 'International Tables Vol C Tables 4.2.6.8 and 6.1.1.4'

loop_
_geom_angle_atom_site_label_1
_geom_angle_atom_site_label_2
_geom_angle_atom_site_label_3
_geom_angle
N1 C1 C2 111.7(3)
N2 C2 C1 109.4(3)
N2 C3 C4 120.4(3)
C9 C4 C5 119.7(3)
C9 C4 C3 121.2(3)
C5 C4 C3 118.9(3)
C6 C5 C4 119.4(3)
C5 C6 C7 120.8(3)
C6 C7 C8 121.0(3)
C7 C8 C9 117.6(3)
C7 C8 C10 120.3(3)
C9 C8 C10 122.1(3)
C4 C9 C8 121.4(3)
C15 C10 C11 117.5(3)
C15 C10 C8 121.5(3)
C11 C10 C8 121.0(3)
C12 C11 C10 121.4(3)
C11 C12 C13 120.9(3)
C14 C13 C12 118.1(3)
C14 C13 C16 120.1(3)
C12 C13 C16 121.7(3)
C15 C14 C13 120.6(3)
C14 C15 C10 121.3(3)
N3 C16 C13 122.3(3)
N3 C17 C18 109.9(3)
N4 C18 C17 113.1(3)
N4 C19 C20 113.0(2)
N5 C20 C19 111.5(3)
N5 C21 C22 122.3(3)
C27 C22 C23 119.5(3)
C27 C22 C21 120.0(3)
C23 C22 C21 120.5(3)
C24 C23 C22 119.3(3)
C25 C24 C23 121.2(3)
C24 C25 C26 120.8(3)
C27 C26 C25 117.2(3)
C27 C26 C28 121.9(3)
C25 C26 C28 120.9(3)
C22 C27 C26 122.0(3)
C33 C28 C29 116.9(3)
C33 C28 C26 121.2(3)
C29 C28 C26 121.9(3)
C30 C29 C28 121.8(3)
C29 C30 C31 120.8(3)
C30 C31 C32 118.0(3)
C30 C31 C34 122.8(3)
C32 C31 C34 119.2(3)
C33 C32 C31 121.0(3)
C32 C33 C28 121.4(3)
N6 C34 C31 123.3(3)
N6 C35 C36 110.3(3)
N1 C36 C35 111.5(3)
N1 C37 C38 112.3(3)
N7 C38 C37 110.1(3)
N7 C39 C40 123.0(3)
C41 C40 C45 119.2(3)
C41 C40 C39 119.6(3)
C45 C40 C39 121.2(3)
C40 C41 C42 121.5(3)
C43 C42 C41 117.7(3)
C43 C42 C46 120.6(3)
C41 C42 C46 121.6(3)
C44 C43 C42 121.3(3)
C43 C44 C45 120.7(3)
C44 C45 C40 119.6(3)
C47 C46 C51 117.3(3)
C47 C46 C42 121.6(3)
C51 C46 C42 121.1(3)
C48 C47 C46 121.9(3)
C47 C48 C49 120.7(3)
C50 C49 C48 117.9(3)
C50 C49 C52 121.6(3)
C48 C49 C52 120.3(3)
C51 C50 C49 121.3(3)
C50 C51 C46 120.8(3)
N8 C52 C49 121.7(3)
N8 C53 C54 110.8(3)
N4 C54 C53 112.6(3)
C36 N1 C1 111.2(2)
C36 N1 C37 110.9(2)
C1 N1 C37 110.7(2)
C3 N2 C2 119.9(3)
C16 N3 C17 117.1(3)
C54 N4 C18 109.7(2)
C54 N4 C19 110.6(2)
C18 N4 C19 111.7(2)
C21 N5 C20 118.5(3)
C34 N6 C35 116.6(3)
C39 N7 C38 117.2(3)
C52 N8 C53 118.0(3)
Cl2 C55 Cl1 111.4(2)
Cl2 C55 Cl3 111.0(2)
Cl1 C55 Cl3 111.2(2)

loop_
_geom_bond_atom_site_label_1
_geom_bond_atom_site_label_2
_geom_bond_distance
C1 N1 1.464(4)
C1 C2 1.521(4)
C2 N2 1.448(4)
C3 N2 1.257(4)
C3 C4 1.473(4)
C4 C9 1.388(4)
C4 C5 1.399(4)
C5 C6 1.379(4)
C6 C7 1.382(4)
C7 C8 1.400(4)
C8 C9 1.400(4)
C8 C10 1.484(4)
C10 C15 1.397(4)
C10 C11 1.403(4)
C11 C12 1.370(4)
C12 C13 1.401(4)
C13 C14 1.397(4)
C13 C16 1.473(4)
C14 C15 1.383(5)
C16 N3 1.268(4)
C17 N3 1.456(4)
C17 C18 1.514(4)
C18 N4 1.465(4)
C19 N4 1.466(4)
C19 C20 1.515(4)
C20 N5 1.454(4)
C21 N5 1.258(4)
C21 C22 1.482(5)
C22 C27 1.386(4)
C22 C23 1.392(5)
C23 C24 1.380(5)
C24 C25 1.379(4)
C25 C26 1.404(4)
C26 C27 1.398(4)
C26 C28 1.480(4)
C28 C33 1.393(4)
C28 C29 1.406(4)
C29 C30 1.370(4)
C30 C31 1.391(4)
C31 C32 1.396(4)
C31 C34 1.471(4)
C32 C33 1.377(4)
C34 N6 1.260(4)
C35 N6 1.461(4)
C35 C36 1.524(5)
C36 N1 1.455(4)
C37 N1 1.470(4)
C37 C38 1.515(5)
C38 N7 1.461(4)
C39 N7 1.260(4)
C39 C40 1.474(5)
C40 C41 1.388(5)
C40 C45 1.402(5)
C41 C42 1.401(5)
C42 C43 1.393(4)
C42 C46 1.480(5)
C43 C44 1.376(5)
C44 C45 1.380(5)
C46 C47 1.393(4)
C46 C51 1.410(4)
C47 C48 1.373(5)
C48 C49 1.398(4)
C49 C50 1.397(5)
C49 C52 1.467(5)
C50 C51 1.375(5)
C52 N8 1.261(4)
C53 N8 1.455(4)
C53 C54 1.515(4)
C54 N4 1.463(4)
Cl1 C55 1.757(4)
Cl2 C55 1.730(4)
Cl3 C55 1.767(4)
